data_4088291
loop_
_publ_author_name
'Leopold, Hendrik'
'Tronnier, Alexander'
'Wagenblast, Gerhard'
'M\"unster, Ingo'
'Strassner, Thomas'

_publ_section_title
;
 Photoluminescence of a New Material: Cyclometalated C&#x2227;C*
 Thiazole-2-ylidene Platinum(II) Complexes
;
_journal_issue 7
_journal_name_full Organometallics
_journal_page_first 959
_journal_paper_doi 10.1021/acs.organomet.5b00991
_journal_volume 35
_journal_year 2016
_chemical_compound_source 'see text'
_chemical_formula_moiety 'C11 H11 Br N S, F6 P'
_chemical_formula_sum 'C11 H11 Br F6 N P S'
_chemical_formula_weight 414.15
_chemical_melting_point 437
_space_group_IT_number 14
_space_group_name_Hall '-P 2ybc'
_space_group_name_H-M_alt 'P 1 21/c 1'
_symmetry_cell_setting monoclinic
_symmetry_Int_Tables_number 14
_symmetry_space_group_name_Hall '-P 2ybc'
_symmetry_space_group_name_H-M 'P 1 21/c 1'
_atom_sites_solution_hydrogens geom
_atom_sites_solution_primary direct
_atom_sites_solution_secondary difmap
_cell_angle_alpha 90
_cell_angle_beta 117.62(2)
_cell_angle_gamma 90
_cell_formula_units_Z 4
_cell_length_a 11.871(2)
_cell_length_b 9.4960(4)
_cell_length_c 14.914(4)
_cell_measurement_reflns_used 2775
_cell_measurement_temperature 198
_cell_measurement_theta_max 25.515
_cell_measurement_theta_min 2.641
_cell_volume 1489.6(5)
_computing_cell_refinement 'Dirax/lsq (Duisenberg, 1992)'
_computing_data_collection 'Collect (Nonius BV, 1999)'
_computing_data_reduction 'EvalCCD (Duisenberg et al., 2003)'
_computing_molecular_graphics
;
'PLATON (Spek, 2011), ORTEP (Farrugia, L. J. 1997), 
MERCURY (van de Streek, J. 2006)'
;
_computing_publication_material 'PLATON (Spek, 2011), enCIFer (Allen, 2004'
_computing_structure_refinement 'SHELXL97 (Sheldrick, 1997), SHELXL-2013 (Sheldrick, 2013)'
_computing_structure_solution 'SIR92 (Altomare et al., 1994)'
_diffrn_ambient_temperature 198
_diffrn_detector 'CCD plate'
_diffrn_detector_area_resol_mean 9
_diffrn_measured_fraction_theta_full 0.999
_diffrn_measured_fraction_theta_max 0.999
_diffrn_measurement_device '95mm CCD camera on \k-goniostat'
_diffrn_measurement_device_type 'Bruker KappaCCD'
_diffrn_measurement_method 'phi- and omega-rotation'
_diffrn_radiation_monochromator graphite
_diffrn_radiation_probe x-ray
_diffrn_radiation_source 'fine-focus sealed tube'
_diffrn_radiation_type MoK\a
_diffrn_radiation_wavelength 0.71073
_diffrn_reflns_av_R_equivalents 0.0978
_diffrn_reflns_av_unetI/netI 0.0656
_diffrn_reflns_limit_h_max 14
_diffrn_reflns_limit_h_min -14
_diffrn_reflns_limit_k_max 11
_diffrn_reflns_limit_k_min -10
_diffrn_reflns_limit_l_max 18
_diffrn_reflns_limit_l_min -18
_diffrn_reflns_number 25967
_diffrn_reflns_reduction_process
;
;
_diffrn_reflns_theta_full 25.24
_diffrn_reflns_theta_max 25.51
_diffrn_reflns_theta_min 2.64
_exptl_absorpt_coefficient_mu 3.062
_exptl_absorpt_correction_T_max 0.252
_exptl_absorpt_correction_T_min 0.068
_exptl_absorpt_correction_type multi-scan
_exptl_absorpt_process_details 'SADABS 2.10.(Sheldrick,Bruker AXS Inc.,2002)'
_exptl_crystal_colour colorless
_exptl_crystal_density_diffrn 1.847
_exptl_crystal_density_method 'Not Measured'
_exptl_crystal_description fragment
_exptl_crystal_F_000 816
_exptl_crystal_size_max 0.448
_exptl_crystal_size_mid 0.270
_exptl_crystal_size_min 0.234
_refine_diff_density_max 0.511
_refine_diff_density_min -0.653
_refine_diff_density_rms 0.128
_refine_ls_extinction_method none
_refine_ls_goodness_of_fit_ref 1.048
_refine_ls_hydrogen_treatment constr
_refine_ls_matrix_type full
_refine_ls_number_parameters 192
_refine_ls_number_reflns 2775
_refine_ls_number_restraints 0
_refine_ls_restrained_S_all 1.048
_refine_ls_R_factor_all 0.1311
_refine_ls_R_factor_gt 0.0521
_refine_ls_shift/su_max 0.000
_refine_ls_shift/su_mean 0.000
_refine_ls_structure_factor_coef Fsqd
_refine_ls_weighting_details 'W=1/[\S^2^(FO^2^)+(0.0152P)^2^+8.9822P] WHERE P=(FO^2^+2FC^2^)/3'
_refine_ls_weighting_scheme calc
_refine_ls_wR_factor_gt 0.0893
_refine_ls_wR_factor_ref 0.1165
_reflns_number_gt 1615
_reflns_number_total 2775
_reflns_threshold_expression i>2\s(i)
_cod_data_source_file om5b00991_si_002.cif
_cod_data_source_block compound_18
_cod_original_sg_symbol_H-M 'P 21/c'
_cod_database_code 4088291

loop_
_symmetry_equiv_pos_site_id
_symmetry_equiv_pos_as_xyz
1 x,y,z
2 -x,1/2+y,1/2-z
3 -x,-y,-z
4 x,1/2-y,1/2+z

loop_
_atom_site_aniso_label
_atom_site_aniso_U_11
_atom_site_aniso_U_22
_atom_site_aniso_U_33
_atom_site_aniso_U_23
_atom_site_aniso_U_13
_atom_site_aniso_U_12
Br1 0.0544(5) 0.0542(5) 0.0550(5) 0.0091(4) 0.0409(4) 0.0113(4)
S1 0.0455(11) 0.0683(13) 0.0583(12) 0.0154(10) 0.0365(10) 0.0144(10)
N1 0.028(3) 0.035(3) 0.029(3) 0.004(2) 0.015(2) 0.001(2)
C1 0.039(4) 0.061(5) 0.044(4) 0.023(4) 0.022(4) 0.016(4)
C2 0.034(4) 0.027(4) 0.021(3) -0.004(3) 0.008(3) -0.007(3)
C3 0.047(4) 0.044(4) 0.034(4) 0.013(3) 0.016(3) 0.003(3)
C4 0.033(3) 0.038(4) 0.029(3) -0.004(3) 0.014(3) -0.015(3)
C5 0.058(5) 0.060(5) 0.030(4) -0.002(3) 0.026(4) -0.013(4)
C6 0.028(3) 0.036(4) 0.024(3) 0.004(3) 0.013(3) 0.008(3)
C7 0.036(4) 0.039(4) 0.034(4) -0.003(3) 0.018(3) -0.001(3)
C8 0.030(3) 0.038(4) 0.040(4) 0.002(3) 0.017(3) -0.004(3)
C9 0.032(3) 0.038(4) 0.032(4) 0.011(3) 0.019(3) 0.009(3)
C10 0.041(4) 0.042(4) 0.039(4) -0.008(3) 0.023(3) 0.002(3)
C11 0.036(4) 0.046(4) 0.039(4) -0.002(3) 0.017(3) -0.005(3)
P1 0.0319(10) 0.0635(13) 0.0428(11) -0.0076(11) 0.0184(9) -0.0022(10)
F1 0.040(3) 0.084(4) 0.110(4) -0.009(3) 0.031(3) -0.014(2)
F2 0.077(3) 0.085(4) 0.070(3) 0.016(3) 0.017(3) 0.021(3)
F3 0.048(3) 0.141(5) 0.069(3) -0.027(3) 0.040(2) -0.017(3)
F4 0.106(4) 0.110(4) 0.047(3) -0.032(3) 0.037(3) -0.014(3)
F5 0.082(3) 0.064(3) 0.087(4) 0.016(3) 0.017(3) -0.008(3)
F6 0.075(3) 0.110(4) 0.066(3) -0.036(3) 0.053(3) -0.029(3)

loop_
_atom_site_label
_atom_site_type_symbol
_atom_site_thermal_displace_type
_atom_site_fract_x
_atom_site_fract_y
_atom_site_fract_z
_atom_site_occupancy
_atom_site_U_iso_or_equiv
_atom_site_calc_flag
_atom_site_refinement_flags
Br1 Br Uani 0.46429(7) 0.34853(8) 0.81145(6) 1.000 0.0484(3) d .
S1 S Uani 0.97224(18) 0.2450(2) 0.56721(15) 1.000 0.0525(7) d .
N1 N Uani 0.7958(5) 0.3145(5) 0.6030(3) 1.000 0.0300(17) d .
C1 C Uani 0.9021(6) 0.2407(8) 0.6408(5) 1.000 0.047(3) d .
C2 C Uani 0.7665(6) 0.3780(6) 0.5107(4) 1.000 0.029(2) d .
C3 C Uani 0.6507(6) 0.4666(7) 0.4601(5) 1.000 0.043(2) d .
C4 C Uani 0.8549(5) 0.3516(7) 0.4806(4) 1.000 0.0335(19) d .
C5 C Uani 0.8602(7) 0.4021(8) 0.3885(5) 1.000 0.047(3) d .
C6 C Uani 0.7162(5) 0.3232(6) 0.6525(4) 1.000 0.0290(19) d .
C7 C Uani 0.6146(6) 0.2337(7) 0.6232(5) 1.000 0.036(2) d .
C8 C Uani 0.5403(6) 0.2420(7) 0.6715(5) 1.000 0.036(2) d .
C9 C Uani 0.5705(6) 0.3388(7) 0.7479(4) 1.000 0.032(2) d .
C10 C Uani 0.6724(6) 0.4282(7) 0.7785(5) 1.000 0.039(2) d .
C11 C Uani 0.7461(6) 0.4210(7) 0.7292(5) 1.000 0.041(2) d .
P1 P Uani 0.81401(16) 0.8427(2) 0.58889(14) 1.000 0.0456(7) d .
F1 F Uani 0.9527(4) 0.8891(5) 0.6132(4) 1.000 0.080(2) d .
F2 F Uani 0.7594(5) 0.9854(5) 0.5278(4) 1.000 0.0841(19) d .
F3 F Uani 0.6752(4) 0.7929(6) 0.5640(3) 1.000 0.081(2) d .
F4 F Uani 0.8333(5) 0.9175(6) 0.6895(3) 1.000 0.087(2) d .
F5 F Uani 0.8688(5) 0.6981(5) 0.6475(4) 1.000 0.0864(19) d .
F6 F Uani 0.7949(4) 0.7693(5) 0.4870(3) 1.000 0.0757(19) d .
H1 H Uiso 0.93470 0.19070 0.70300 1.000 0.0570 c RU
H3A H Uiso 0.65170 0.53910 0.50720 1.000 0.0640 c RU
H3B H Uiso 0.57500 0.40740 0.43930 1.000 0.0640 c RU
H3C H Uiso 0.64910 0.51160 0.40040 1.000 0.0640 c RU
H5A H Uiso 0.82590 0.49790 0.37250 1.000 0.0700 c RU
H5B H Uiso 0.80950 0.33960 0.33160 1.000 0.0700 c RU
H5C H Uiso 0.94860 0.40210 0.40040 1.000 0.0700 c RU
H7 H Uiso 0.59590 0.16720 0.57050 1.000 0.0430 c RU
H8 H Uiso 0.46900 0.18170 0.65240 1.000 0.0420 c RU
H10 H Uiso 0.69170 0.49330 0.83210 1.000 0.0470 c RU
H11 H Uiso 0.81660 0.48240 0.74770 1.000 0.0490 c RU

loop_
_atom_type_symbol
_atom_type_description
_atom_type_scat_dispersion_real
_atom_type_scat_dispersion_imag
_atom_type_scat_source
C C 0.0033 0.0016 ' International Tables Vol C Tables 4.2.6.8 and 6.1.1.4'
H H 0.0000 0.0000 ' International Tables Vol C Tables 4.2.6.8 and 6.1.1.4'
Br Br -0.2901 2.4595 ' International Tables Vol C Tables 4.2.6.8 and 6.1.1.4'
F F 0.0171 0.0103 ' International Tables Vol C Tables 4.2.6.8 and 6.1.1.4'
N N 0.0061 0.0033 ' International Tables Vol C Tables 4.2.6.8 and 6.1.1.4'
P P 0.1023 0.0942 ' International Tables Vol C Tables 4.2.6.8 and 6.1.1.4'
S S 0.1246 0.1234 ' International Tables Vol C Tables 4.2.6.8 and 6.1.1.4'

loop_
_geom_angle_atom_site_label_1
_geom_angle_atom_site_label_2
_geom_angle_atom_site_label_3
_geom_angle
_geom_angle_publ_flag
C1 S1 C4 91.8(3) yes
F1 P1 F6 90.8(3) yes
F2 P1 F3 91.0(3) yes
F2 P1 F4 90.1(3) yes
F2 P1 F5 178.5(3) yes
F2 P1 F6 89.2(3) yes
F3 P1 F4 91.9(3) yes
F3 P1 F5 89.3(3) yes
F3 P1 F6 88.5(3) yes
F4 P1 F5 91.4(3) yes
F4 P1 F6 179.2(3) yes
F5 P1 F6 89.3(3) yes
F1 P1 F2 89.9(3) yes
F1 P1 F3 178.8(3) yes
F1 P1 F4 88.8(3) yes
F1 P1 F5 89.9(3) yes
C1 N1 C2 113.8(6) yes
C1 N1 C6 122.3(5) yes
C2 N1 C6 123.9(5) yes
S1 C1 N1 112.2(5) yes
N1 C2 C3 119.8(6) yes
N1 C2 C4 112.0(6) yes
C3 C2 C4 128.2(6) no
S1 C4 C2 110.2(4) yes
S1 C4 C5 121.2(5) yes
C2 C4 C5 128.6(6) no
N1 C6 C7 119.2(5) yes
N1 C6 C11 118.8(6) yes
C7 C6 C11 122.0(6) no
C6 C7 C8 118.7(6) no
C7 C8 C9 119.2(7) no
C8 C9 C10 122.7(7) no
Br1 C9 C8 117.9(6) yes
Br1 C9 C10 119.4(5) yes
C9 C10 C11 118.1(6) no
C6 C11 C10 119.3(7) no
S1 C1 H1 124.00 no
N1 C1 H1 124.00 no
H3A C3 H3C 109.00 no
C2 C3 H3A 109.00 no
C2 C3 H3B 109.00 no
C2 C3 H3C 109.00 no
H3A C3 H3B 110.00 no
H3B C3 H3C 109.00 no
C4 C5 H5A 110.00 no
C4 C5 H5B 109.00 no
C4 C5 H5C 110.00 no
H5A C5 H5B 109.00 no
H5A C5 H5C 109.00 no
H5B C5 H5C 109.00 no
C6 C7 H7 121.00 no
C8 C7 H7 121.00 no
C7 C8 H8 120.00 no
C9 C8 H8 120.00 no
C9 C10 H10 121.00 no
C11 C10 H10 121.00 no
C6 C11 H11 120.00 no
C10 C11 H11 120.00 no

loop_
_geom_bond_atom_site_label_1
_geom_bond_atom_site_label_2
_geom_bond_distance
_geom_bond_publ_flag
Br1 C9 1.899(7) yes
S1 C1 1.657(8) yes
S1 C4 1.722(6) yes
P1 F3 1.584(6) yes
P1 F1 1.576(6) yes
P1 F2 1.593(5) yes
P1 F6 1.590(5) yes
P1 F4 1.578(5) yes
P1 F5 1.595(5) yes
N1 C1 1.320(9) yes
N1 C2 1.391(7) yes
N1 C6 1.446(9) yes
C2 C3 1.485(10) no
C2 C4 1.343(10) no
C4 C5 1.484(9) no
C6 C11 1.386(9) no
C6 C7 1.371(10) no
C7 C8 1.376(11) no
C8 C9 1.376(9) no
C9 C10 1.371(10) no
C10 C11 1.381(11) no
C1 H1 0.9500 no
C3 H3C 0.9800 no
C3 H3B 0.9800 no
C3 H3A 0.9800 no
C5 H5C 0.9800 no
C5 H5A 0.9800 no
C5 H5B 0.9800 no
C7 H7 0.9500 no
C8 H8 0.9500 no
C10 H10 0.9500 no
C11 H11 0.9500 no

loop_
_geom_hbond_atom_site_label_D
_geom_hbond_atom_site_label_H
_geom_hbond_atom_site_label_A
_geom_hbond_distance_DH
_geom_hbond_distance_HA
_geom_hbond_distance_DA
_geom_hbond_angle_DHA
_geom_hbond_site_symmetry_A
_geom_hbond_publ_flag
C1 H1 F5 0.9500 2.3700 3.093(9) 133.00 2_746 yes
C3 H3A F3 0.9800 2.5300 3.416(9) 151.00 . yes

loop_
_geom_torsion_atom_site_label_1
_geom_torsion_atom_site_label_2
_geom_torsion_atom_site_label_3
_geom_torsion_atom_site_label_4
_geom_torsion
_geom_torsion_publ_flag
C4 S1 C1 N1 0.3(6) no
C1 S1 C4 C2 -0.8(5) no
C1 S1 C4 C5 178.9(6) no
C2 N1 C1 S1 0.3(7) no
C6 N1 C1 S1 178.3(4) no
C1 N1 C2 C3 -178.9(6) no
C1 N1 C2 C4 -0.9(8) no
C6 N1 C2 C3 3.2(8) no
C6 N1 C2 C4 -178.9(5) no
C1 N1 C6 C7 -95.6(7) no
C1 N1 C6 C11 83.6(8) no
C2 N1 C6 C7 82.2(7) no
C2 N1 C6 C11 -98.6(7) no
N1 C2 C4 S1 1.1(7) no
N1 C2 C4 C5 -178.6(6) no
C3 C2 C4 S1 178.8(5) no
C3 C2 C4 C5 -0.8(11) no
N1 C6 C7 C8 179.4(6) no
C11 C6 C7 C8 0.2(10) no
N1 C6 C11 C10 -178.6(6) no
C7 C6 C11 C10 0.6(10) no
C6 C7 C8 C9 -0.4(10) no
C7 C8 C9 Br1 179.2(5) no
C7 C8 C9 C10 -0.1(10) no
Br1 C9 C10 C11 -178.5(5) no
C8 C9 C10 C11 0.8(10) no
C9 C10 C11 C6 -1.1(10) no
